data_4501052
loop_
_publ_author_name
'Aitipamula, Srinivasulu'
'Chow, Pui Shan'
'Tan, Reginald B. H.'

_publ_section_title
;
 Conformational Polymorphs of a Muscle Relaxant, Metaxalone
;
_journal_issue 9
_journal_name_full 'Crystal Growth &amp; Design'
_journal_page_first 4101
_journal_paper_doi 10.1021/cg200678e
_journal_volume 11
_journal_year 2011
_chemical_formula_moiety 'C12 H15 N O3'
_chemical_formula_sum 'C12 H15 N O3'
_chemical_formula_weight 221.25
_chemical_name_common Metaxalone
_chemical_name_systematic
;
 5-[(3,5-dimethylphenoxy)methyl]-1,3-oxazolidin-2-one
;
_space_group_IT_number 14
_symmetry_cell_setting monoclinic
_symmetry_space_group_name_Hall '-P 2ybc'
_symmetry_space_group_name_H-M 'P 1 21/c 1'
_atom_sites_solution_hydrogens geom
_atom_sites_solution_primary direct
_atom_sites_solution_secondary difmap
_audit_creation_method SHELXL-97
_cell_angle_alpha 90.00
_cell_angle_beta 91.23(3)
_cell_angle_gamma 90.00
_cell_formula_units_Z 4
_cell_length_a 10.101(2)
_cell_length_b 15.505(3)
_cell_length_c 7.1101(14)
_cell_measurement_reflns_used 2592
_cell_measurement_temperature 110(2)
_cell_measurement_theta_max 30.9035
_cell_measurement_theta_min 2.4068
_cell_volume 1113.3(4)
_computing_cell_refinement 'CrystalClear (Rigaku Inc., 2007)'
_computing_data_collection 'CrystalClear (Rigaku Inc., 2007)'
_computing_data_reduction 'CrystalClear (Rigaku Inc., 2007)'
_computing_structure_refinement 'SHELXL-97 (Sheldrick, 1997)'
_computing_structure_solution 'SHELXS-97 (Sheldrick, 1990)'
_diffrn_ambient_temperature 110(2)
_diffrn_measured_fraction_theta_full 0.970
_diffrn_measured_fraction_theta_max 0.970
_diffrn_measurement_device_type 'Rigaku Saturn 70 CCD area detector'
_diffrn_measurement_method '\w scans'
_diffrn_radiation_monochromator graphite
_diffrn_radiation_source 'fine-focus sealed tube'
_diffrn_radiation_type MoK\a
_diffrn_radiation_wavelength 0.71073
_diffrn_reflns_av_R_equivalents 0.0441
_diffrn_reflns_av_sigmaI/netI 0.0412
_diffrn_reflns_limit_h_max 13
_diffrn_reflns_limit_h_min -13
_diffrn_reflns_limit_k_max 20
_diffrn_reflns_limit_k_min -20
_diffrn_reflns_limit_l_max 9
_diffrn_reflns_limit_l_min -9
_diffrn_reflns_number 8448
_diffrn_reflns_theta_full 28.28
_diffrn_reflns_theta_max 28.28
_diffrn_reflns_theta_min 2.63
_exptl_absorpt_coefficient_mu 0.095
_exptl_absorpt_correction_T_max 0.9794
_exptl_absorpt_correction_T_min 0.9594
_exptl_absorpt_correction_type multi-scan
_exptl_absorpt_process_details 'R. H. Blessing, Acta Cryst. 1995 A51, 33-38'
_exptl_crystal_colour colorless
_exptl_crystal_density_diffrn 1.320
_exptl_crystal_density_method 'not measured'
_exptl_crystal_description needle
_exptl_crystal_F_000 472
_exptl_crystal_size_max 0.44
_exptl_crystal_size_mid 0.22
_exptl_crystal_size_min 0.22
_refine_diff_density_max 0.442
_refine_diff_density_min -0.299
_refine_diff_density_rms 0.079
_refine_ls_extinction_method none
_refine_ls_goodness_of_fit_ref 1.133
_refine_ls_hydrogen_treatment mixed
_refine_ls_matrix_type full
_refine_ls_number_parameters 151
_refine_ls_number_reflns 2690
_refine_ls_number_restraints 0
_refine_ls_restrained_S_all 1.133
_refine_ls_R_factor_all 0.0955
_refine_ls_R_factor_gt 0.0843
_refine_ls_shift/su_max 0.000
_refine_ls_shift/su_mean 0.000
_refine_ls_structure_factor_coef Fsqd
_refine_ls_weighting_details 'calc w=1/[\s^2^(Fo^2^)+(0.1299P)^2^+0.7231P] where P=(Fo^2^+2Fc^2^)/3'
_refine_ls_weighting_scheme calc
_refine_ls_wR_factor_gt 0.2315
_refine_ls_wR_factor_ref 0.2421
_reflns_number_gt 2327
_reflns_number_total 2690
_reflns_threshold_expression >2sigma(I)
_cod_data_source_file cg200678e_si_003.cif
_cod_data_source_block FormB
_cod_depositor_comments
;
The following automatic conversions were performed:

'_symmetry_cell_setting' value 'Monoclinic' changed to 'monoclinic'
according to /home/saulius/struct/CIF-dictionaries/cif_core.dic
dictionary named 'cif_core.dic' version 2.4.1 from
2010-06-29.

'_exptl_absorpt_correction_type' value 'Multi-scan'
changed to 'multi-scan' according to
/home/saulius/struct/CIF-dictionaries/cif_core.dic dictionary named
'cif_core.dic' version 2.4.1 from 2010-06-29.

Automatic conversion script
Id: cif_fix_values 1715 2011-07-08 13:25:40Z adriana 
;
_cod_original_sg_symbol_H-M P21/c
_cod_database_code 4501052

loop_
_symmetry_equiv_pos_as_xyz
'x, y, z'
'-x, y+1/2, -z+1/2'
'-x, -y, -z'
'x, -y-1/2, z-1/2'

loop_
_atom_site_label
_atom_site_type_symbol
_atom_site_fract_x
_atom_site_fract_y
_atom_site_fract_z
_atom_site_U_iso_or_equiv
_atom_site_adp_type
_atom_site_occupancy
_atom_site_symmetry_multiplicity
_atom_site_calc_flag
_atom_site_refinement_flags
O1 O 0.76689(17) 0.76032(11) 0.9305(2) 0.0280(4) Uani 1 1 d .
O3 O 0.9147(2) 0.44271(12) 0.6875(3) 0.0352(5) Uani 1 1 d .
O2 O 0.86846(18) 0.53638(11) 0.9192(2) 0.0301(4) Uani 1 1 d .
C2 C 0.5441(2) 0.78285(14) 0.8004(3) 0.0247(5) Uani 1 1 d .
H2 H 0.5255 0.7228 0.8021 0.030 Uiso 1 1 calc R
C1 C 0.6661(2) 0.81294(15) 0.8651(3) 0.0244(5) Uani 1 1 d .
N1 N 0.9915(2) 0.58334(14) 0.6859(3) 0.0314(5) Uani 1 1 d .
C6 C 0.6942(2) 0.90129(15) 0.8662(3) 0.0266(5) Uani 1 1 d .
H6 H 0.7775 0.9215 0.9123 0.032 Uiso 1 1 calc R
C3 C 0.4482(2) 0.84091(15) 0.7326(3) 0.0260(5) Uani 1 1 d .
C12 C 0.9258(2) 0.51556(16) 0.7532(3) 0.0275(5) Uani 1 1 d .
C5 C 0.5987(3) 0.95967(16) 0.7987(3) 0.0285(5) Uani 1 1 d .
C9 C 0.7507(2) 0.66974(14) 0.8982(3) 0.0254(5) Uani 1 1 d .
H9A H 0.7263 0.6585 0.7648 0.030 Uiso 1 1 calc R
H9B H 0.6805 0.6461 0.9785 0.030 Uiso 1 1 calc R
C11 C 0.9921(3) 0.65586(17) 0.8137(4) 0.0319(6) Uani 1 1 d .
H11A H 0.9701 0.7104 0.7477 0.038 Uiso 1 1 calc R
H11B H 1.0786 0.6620 0.8805 0.038 Uiso 1 1 calc R
C8 C 0.6301(3) 1.05513(17) 0.7959(4) 0.0384(6) Uani 1 1 d .
H8A H 0.6433 1.0759 0.9251 0.058 Uiso 1 1 calc R
H8B H 0.5563 1.0865 0.7358 0.058 Uiso 1 1 calc R
H8C H 0.7109 1.0648 0.7250 0.058 Uiso 1 1 calc R
C10 C 0.8828(2) 0.62913(15) 0.9477(3) 0.0274(5) Uani 1 1 d .
H10 H 0.9092 0.6421 1.0811 0.033 Uiso 1 1 calc R
C4 C 0.4766(3) 0.92841(16) 0.7319(3) 0.0285(5) Uani 1 1 d .
H4 H 0.4119 0.9679 0.6850 0.034 Uiso 1 1 calc R
C7 C 0.3150(3) 0.80736(17) 0.6639(4) 0.0323(6) Uani 1 1 d .
H7A H 0.3278 0.7557 0.5870 0.048 Uiso 1 1 calc R
H7B H 0.2701 0.8518 0.5881 0.048 Uiso 1 1 calc R
H7C H 0.2608 0.7929 0.7721 0.048 Uiso 1 1 calc R
H1 H 1.032(4) 0.586(2) 0.572(5) 0.036(8) Uiso 1 1 d .

loop_
_atom_site_aniso_label
_atom_site_aniso_U_11
_atom_site_aniso_U_22
_atom_site_aniso_U_33
_atom_site_aniso_U_23
_atom_site_aniso_U_13
_atom_site_aniso_U_12
O1 0.0278(9) 0.0242(8) 0.0318(9) -0.0008(6) -0.0045(7) 0.0033(6)
O3 0.0368(11) 0.0281(9) 0.0411(11) 0.0008(7) 0.0067(8) 0.0002(7)
O2 0.0306(9) 0.0264(9) 0.0336(9) 0.0020(7) 0.0034(7) 0.0043(7)
C2 0.0257(11) 0.0226(10) 0.0259(11) -0.0001(8) 0.0016(9) -0.0001(8)
C1 0.0264(11) 0.0246(11) 0.0223(10) -0.0011(8) 0.0014(8) 0.0018(8)
N1 0.0296(11) 0.0308(11) 0.0340(12) -0.0005(9) 0.0034(9) -0.0002(8)
C6 0.0279(11) 0.0249(11) 0.0269(11) -0.0008(8) 0.0006(9) -0.0014(9)
C3 0.0238(11) 0.0268(11) 0.0273(11) -0.0010(9) 0.0004(9) 0.0008(9)
C12 0.0236(11) 0.0279(11) 0.0311(12) 0.0024(9) 0.0006(9) 0.0017(9)
C5 0.0341(13) 0.0240(11) 0.0276(11) 0.0007(9) 0.0046(10) 0.0018(9)
C9 0.0273(11) 0.0216(10) 0.0272(11) -0.0002(8) -0.0002(9) 0.0048(8)
C11 0.0251(11) 0.0303(12) 0.0402(14) -0.0031(10) 0.0003(10) -0.0006(9)
C8 0.0499(17) 0.0253(12) 0.0399(14) 0.0019(10) 0.0004(13) -0.0020(11)
C10 0.0289(12) 0.0231(11) 0.0302(12) 0.0010(8) -0.0015(9) 0.0044(9)
C4 0.0323(13) 0.0251(11) 0.0280(12) 0.0013(9) 0.0003(9) 0.0035(9)
C7 0.0286(12) 0.0312(12) 0.0370(13) 0.0003(10) -0.0011(10) 0.0014(10)

loop_
_atom_type_symbol
_atom_type_description
_atom_type_scat_dispersion_real
_atom_type_scat_dispersion_imag
_atom_type_scat_source
C C 0.0033 0.0016 'International Tables Vol C Tables 4.2.6.8 and 6.1.1.4'
H H 0.0000 0.0000 'International Tables Vol C Tables 4.2.6.8 and 6.1.1.4'
N N 0.0061 0.0033 'International Tables Vol C Tables 4.2.6.8 and 6.1.1.4'
O O 0.0106 0.0060 'International Tables Vol C Tables 4.2.6.8 and 6.1.1.4'

loop_
_geom_angle_atom_site_label_1
_geom_angle_atom_site_label_2
_geom_angle_atom_site_label_3
_geom_angle
C1 O1 C9 116.46(18)
C12 O2 C10 108.12(19)
C1 C2 C3 120.1(2)
C1 C2 H2 120.0
C3 C2 H2 120.0
O1 C1 C2 123.9(2)
O1 C1 C6 115.4(2)
C2 C1 C6 120.7(2)
C12 N1 C11 112.5(2)
C12 N1 H1 126(2)
C11 N1 H1 122(2)
C1 C6 C5 119.5(2)
C1 C6 H6 120.2
C5 C6 H6 120.2
C4 C3 C2 119.2(2)
C4 C3 C7 121.2(2)
C2 C3 C7 119.6(2)
O3 C12 N1 129.0(2)
O3 C12 O2 120.7(2)
N1 C12 O2 110.3(2)
C4 C5 C6 119.2(2)
C4 C5 C8 121.2(2)
C6 C5 C8 119.6(2)
O1 C9 C10 105.92(19)
O1 C9 H9A 110.6
C10 C9 H9A 110.6
O1 C9 H9B 110.6
C10 C9 H9B 110.6
H9A C9 H9B 108.7
N1 C11 C10 100.8(2)
N1 C11 H11A 111.6
C10 C11 H11A 111.6
N1 C11 H11B 111.6
C10 C11 H11B 111.6
H11A C11 H11B 109.4
C5 C8 H8A 109.5
C5 C8 H8B 109.5
H8A C8 H8B 109.5
C5 C8 H8C 109.5
H8A C8 H8C 109.5
H8B C8 H8C 109.5
O2 C10 C9 107.11(19)
O2 C10 C11 104.52(19)
C9 C10 C11 112.8(2)
O2 C10 H10 110.7
C9 C10 H10 110.7
C11 C10 H10 110.7
C3 C4 C5 121.3(2)
C3 C4 H4 119.4
C5 C4 H4 119.4
C3 C7 H7A 109.5
C3 C7 H7B 109.5
H7A C7 H7B 109.5
C3 C7 H7C 109.5
H7A C7 H7C 109.5
H7B C7 H7C 109.5

loop_
_geom_bond_atom_site_label_1
_geom_bond_atom_site_label_2
_geom_bond_distance
O1 C1 1.378(3)
O1 C9 1.432(3)
O3 C12 1.226(3)
O2 C12 1.364(3)
O2 C10 1.459(3)
C2 C1 1.387(3)
C2 C3 1.400(3)
C2 H2 0.9500
C1 C6 1.399(3)
N1 C12 1.337(3)
N1 C11 1.445(3)
N1 H1 0.91(4)
C6 C5 1.400(3)
C6 H6 0.9500
C3 C4 1.387(3)
C3 C7 1.513(3)
C5 C4 1.399(4)
C5 C8 1.514(3)
C9 C10 1.510(3)
C9 H9A 0.9900
C9 H9B 0.9900
C11 C10 1.532(4)
C11 H11A 0.9900
C11 H11B 0.9900
C8 H8A 0.9800
C8 H8B 0.9800
C8 H8C 0.9800
C10 H10 1.0000
C4 H4 0.9500
C7 H7A 0.9800
C7 H7B 0.9800
C7 H7C 0.9800
